data_2021837
loop_
_publ_author_name
'Thapa, Rajesh'
'Kilyanek, Stefan M.'

_publ_section_title
;
 Synthesis and structural characterization of iridium(I) complexes of
 20-membered macrocyclic rings bearing chelating bis(N-heterocyclic
 carbene) ligands
;
_journal_coeditor_code KY3185
_journal_issue 12
_journal_name_full 'Acta Crystallographica Section C'
_journal_page_first
;
;
_journal_paper_doi 10.1107/S2053229619015006
_journal_volume 75
_journal_year 2019
_chemical_formula_iupac '[Ir (C8 H12) (C32 H42 N6)] Br, C H2 Cl2'
_chemical_formula_moiety 'C40 H54 Ir N6 +, Br -, C H2 Cl2'
_chemical_formula_sum 'C41 H56 Br Cl2 Ir N6 O'
_chemical_formula_weight 991.92
_chemical_name_systematic
;[(1,2,5,6-\h)-Cycloocta-1,5-diene](5,16-dibenzyl-1,5,9,12,16,20-hexaazatricyclo[18.2.1.1^9,12^]tetracosa-10,21-dien-21,22-diylidene)iridium(I)
bromide dichloromethane monosolvate
;
_space_group_crystal_system triclinic
_space_group_IT_number 2
_space_group_name_Hall '-P 1'
_space_group_name_H-M_alt 'P -1'
_atom_sites_solution_hydrogens geom
_atom_sites_solution_primary dual
_atom_sites_solution_secondary difmap
_audit_creation_method SHELXL-2018/3
_cell_angle_alpha 91.6088(18)
_cell_angle_beta 95.5859(19)
_cell_angle_gamma 110.4270(16)
_cell_formula_units_Z 2
_cell_length_a 10.3943(4)
_cell_length_b 13.6413(6)
_cell_length_c 15.8517(7)
_cell_measurement_reflns_used 9731
_cell_measurement_temperature 100(2)
_cell_measurement_theta_max 36.35
_cell_measurement_theta_min 2.34
_cell_volume 2091.66(16)
_computing_cell_refinement
;
SAINT (Bruker, 2010)
;
_computing_data_collection
;
APEX2 (Bruker, 2010)
;
_computing_data_reduction
;
SAINT (Bruker, 2010)
;
_computing_molecular_graphics
;
SHELXTL (Bruker, 2010)
;
_computing_publication_material
;
SHELXTL (Bruker, 2010)
;
_computing_structure_refinement
;
SHELXL2018 (Sheldrick, 2015b)
;
_computing_structure_solution
;
SHELXS97 (Sheldrick 2008)
;
_diffrn_ambient_temperature 100(2)
_diffrn_measured_fraction_theta_full 0.999
_diffrn_measured_fraction_theta_max 1.000
_diffrn_measurement_device_type 'Bruker APEXII CCD'
_diffrn_measurement_method '\f and \w scans'
_diffrn_radiation_type MoK\a
_diffrn_radiation_wavelength 0.71073
_diffrn_reflns_av_R_equivalents 0.0378
_diffrn_reflns_av_unetI/netI 0.0343
_diffrn_reflns_limit_h_max 14
_diffrn_reflns_limit_h_min -14
_diffrn_reflns_limit_k_max 18
_diffrn_reflns_limit_k_min -18
_diffrn_reflns_limit_l_max 22
_diffrn_reflns_limit_l_min -22
_diffrn_reflns_number 44172
_diffrn_reflns_theta_full 25.242
_diffrn_reflns_theta_max 29.572
_diffrn_reflns_theta_min 2.105
_exptl_absorpt_coefficient_mu 4.314
_exptl_absorpt_correction_T_max 0.7471
_exptl_absorpt_correction_T_min 0.5165
_exptl_absorpt_correction_type multi-scan
_exptl_absorpt_process_details
;
(SADABS; Krause <i>et al.</i>,  2015)
;
_exptl_crystal_colour yellow
_exptl_crystal_density_diffrn 1.575
_exptl_crystal_description plate
_exptl_crystal_F_000 996
_exptl_crystal_size_max 0.262
_exptl_crystal_size_mid 0.165
_exptl_crystal_size_min 0.058
_refine_diff_density_max 2.714
_refine_diff_density_min -4.377
_refine_ls_extinction_method none
_refine_ls_goodness_of_fit_ref 1.050
_refine_ls_hydrogen_treatment constr
_refine_ls_matrix_type full
_refine_ls_number_parameters 433
_refine_ls_number_reflns 11734
_refine_ls_number_restraints 6
_refine_ls_restrained_S_all 1.051
_refine_ls_R_factor_all 0.0544
_refine_ls_R_factor_gt 0.0522
_refine_ls_shift/su_max 0.001
_refine_ls_shift/su_mean 0.000
_refine_ls_structure_factor_coef Fsqd
_refine_ls_weighting_details 'w=1/[\s^2^(Fo^2^)+(0.1200P)^2^+22.0000P] where P=(Fo^2^+2Fc^2^)/3'
_refine_ls_weighting_scheme calc
_refine_ls_wR_factor_gt 0.1777
_refine_ls_wR_factor_ref 0.1797
_reflns_number_gt 11240
_reflns_number_total 11734
_reflns_threshold_expression 'I > 2\s(I)'
_cod_data_source_file ky3185sup1.cif
_cod_data_source_block 2a
_cod_original_cell_volume 2091.66(15)
_cod_database_code 2021837
_shelx_space_group_comment
;
The symmetry employed for this shelxl refinement is uniquely defined
by the following loop, which should always be used as a source of
symmetry information in preference to the above space-group names.
They are only intended as comments.
;
_shelx_estimated_absorpt_t_min 0.407
_shelx_estimated_absorpt_t_max 0.794

loop_
_space_group_symop_operation_xyz
'x, y, z'
'-x, -y, -z'

loop_
_atom_site_type_symbol
_atom_site_label
_atom_site_fract_x
_atom_site_fract_y
_atom_site_fract_z
_atom_site_U_iso_or_equiv
_atom_site_adp_type
_atom_site_calc_flag
_atom_site_occupancy
Ir Ir1 0.31659(2) 0.66192(2) 0.37793(2) 0.01202(8) Uani d 1
N N1 0.5935(5) 0.7660(4) 0.4907(3) 0.0132(9) Uani d 1
N N2 0.6145(5) 0.8084(4) 0.3622(3) 0.0145(9) Uani d 1
N N3 0.4540(8) 0.8589(6) 0.1151(4) 0.0323(15) Uani d 1
N N4 0.2067(6) 0.8387(4) 0.3300(4) 0.0168(10) Uani d 1
N N5 0.1938(6) 0.8119(4) 0.4622(3) 0.0157(10) Uani d 1
N N6 0.3580(6) 0.7177(4) 0.6990(3) 0.0159(10) Uani d 1
C C1 0.5192(6) 0.7534(5) 0.4131(4) 0.0141(10) Uani d 1
C C2 0.7313(6) 0.8282(5) 0.4881(4) 0.0166(11) Uani d 1
H H2 0.802634 0.848114 0.534276 0.020 Uiso calc 1
C C3 0.7435(6) 0.8547(5) 0.4069(4) 0.0163(11) Uani d 1
H H3 0.825194 0.897112 0.384965 0.020 Uiso calc 1
C C4 0.5832(7) 0.8023(5) 0.2692(4) 0.0180(11) Uani d 1
H H4A 0.482178 0.782439 0.254892 0.022 Uiso calc 1
H H4AB 0.610550 0.746082 0.244386 0.022 Uiso calc 1
C C5 0.6550(9) 0.9031(6) 0.2291(5) 0.0300(16) Uani d 1
H H5A 0.756204 0.919657 0.237067 0.036 Uiso calc 1
H H5AB 0.635068 0.961413 0.256692 0.036 Uiso calc 1
C C6 0.6042(10) 0.8914(8) 0.1344(6) 0.040(2) Uani d 1
H H6A 0.647599 0.959327 0.109508 0.048 Uiso calc 1
H H6AB 0.635448 0.839211 0.106506 0.048 Uiso calc 1
C C7 0.4162(10) 0.8260(8) 0.0246(5) 0.039(2) Uani d 1
H H7A 0.466870 0.780237 0.008507 0.046 Uiso calc 1
H H7AB 0.445238 0.888720 -0.008829 0.046 Uiso calc 1
C C8 0.2635(9) 0.7681(7) 0.0023(5) 0.0301(16) Uani d 1
C C9 0.1952(9) 0.6876(7) 0.0502(5) 0.0315(17) Uani d 1
H H9 0.244433 0.670745 0.097850 0.038 Uiso calc 1
C C10 0.0546(11) 0.6304(7) 0.0296(6) 0.041(2) Uani d 1
H H10 0.008953 0.574635 0.062954 0.050 Uiso calc 1
C C11 -0.0180(10) 0.6548(8) -0.0388(6) 0.040(2) Uani d 1
H H11 -0.113927 0.616614 -0.052820 0.048 Uiso calc 1
C C12 0.0510(11) 0.7362(8) -0.0872(6) 0.039(2) Uani d 1
H H12 0.002104 0.753317 -0.134893 0.047 Uiso calc 1
C C13 0.1889(9) 0.7917(7) -0.0666(5) 0.0303(16) Uani d 1
H H13 0.234427 0.847437 -0.100002 0.036 Uiso calc 1
C C14 0.3989(10) 0.9387(7) 0.1378(5) 0.0353(19) Uani d 1
H H14A 0.317622 0.931335 0.096553 0.042 Uiso calc 1
H H14B 0.469502 1.008317 0.132166 0.042 Uiso calc 1
C C15 0.3556(9) 0.9357(6) 0.2271(5) 0.0309(17) Uani d 1
H H15A 0.436939 0.944009 0.268576 0.037 Uiso calc 1
H H15B 0.326144 0.996152 0.237714 0.037 Uiso calc 1
C C16 0.2397(8) 0.8361(5) 0.2428(4) 0.0230(13) Uani d 1
H H16A 0.156553 0.828185 0.203074 0.028 Uiso calc 1
H H16B 0.267522 0.774968 0.231991 0.028 Uiso calc 1
C C17 0.2401(6) 0.7815(4) 0.3920(4) 0.0132(10) Uani d 1
C C18 0.1421(7) 0.9027(5) 0.3630(5) 0.0225(13) Uani d 1
H H18 0.109909 0.950121 0.332436 0.027 Uiso calc 1
C C19 0.1337(7) 0.8864(5) 0.4429(4) 0.0178(11) Uani d 1
H H19 0.093871 0.919244 0.481190 0.021 Uiso calc 1
C C20 0.2087(6) 0.7761(5) 0.5474(4) 0.0151(11) Uani d 1
H H20A 0.224270 0.708595 0.543359 0.018 Uiso calc 1
H H20B 0.122144 0.763988 0.573542 0.018 Uiso calc 1
C C21 0.3292(6) 0.8562(5) 0.6040(4) 0.0169(11) Uani d 1
H H21A 0.316291 0.924738 0.605723 0.020 Uiso calc 1
H H21B 0.416596 0.865347 0.579717 0.020 Uiso calc 1
C C22 0.3386(7) 0.8202(5) 0.6945(4) 0.0188(12) Uani d 1
H H22A 0.416816 0.873954 0.729499 0.023 Uiso calc 1
H H22B 0.252961 0.815266 0.719315 0.023 Uiso calc 1
C C23 0.2773(7) 0.6563(5) 0.7633(4) 0.0199(12) Uani d 1
H H23A 0.187258 0.666614 0.760107 0.024 Uiso calc 1
H H23B 0.326956 0.683850 0.820328 0.024 Uiso calc 1
C C24 0.2510(7) 0.5399(5) 0.7534(4) 0.0185(12) Uani d 1
C C25 0.2467(8) 0.4898(6) 0.6755(5) 0.0239(13) Uani d 1
H H25 0.270605 0.529564 0.627481 0.029 Uiso calc 1
C C26 0.2070(8) 0.3798(6) 0.6674(5) 0.0233(13) Uani d 1
H H26 0.205186 0.345810 0.613918 0.028 Uiso calc 1
C C27 0.1705(8) 0.3206(6) 0.7369(5) 0.0245(14) Uani d 1
H H27 0.140929 0.246329 0.730834 0.029 Uiso calc 1
C C28 0.1779(9) 0.3717(6) 0.8161(5) 0.0294(16) Uani d 1
H H28 0.155904 0.332426 0.864636 0.035 Uiso calc 1
C C29 0.2174(8) 0.4800(6) 0.8231(5) 0.0260(14) Uani d 1
H H29 0.221668 0.514177 0.876860 0.031 Uiso calc 1
C C30 0.5038(6) 0.7297(5) 0.7179(4) 0.0182(11) Uani d 1
H H30A 0.509987 0.659914 0.726880 0.022 Uiso calc 1
H H30B 0.541841 0.773700 0.771605 0.022 Uiso calc 1
C C31 0.5926(6) 0.7793(5) 0.6483(4) 0.0175(11) Uani d 1
H H31A 0.593311 0.851405 0.641732 0.021 Uiso calc 1
H H31B 0.688852 0.783210 0.664169 0.021 Uiso calc 1
C C32 0.5349(6) 0.7140(5) 0.5653(4) 0.0156(11) Uani d 1
H H32A 0.552599 0.647454 0.568978 0.019 Uiso calc 1
H H32B 0.433494 0.696473 0.557173 0.019 Uiso calc 1
C C33 0.3610(6) 0.5194(5) 0.3994(4) 0.0160(11) Uani d 1
H H33 0.446606 0.530729 0.439082 0.019 Uiso calc 1
C C34 0.3867(7) 0.5480(5) 0.3164(4) 0.0195(12) Uani d 1
H H34 0.486744 0.575143 0.307610 0.023 Uiso calc 1
C C35 0.2885(8) 0.4986(7) 0.2362(5) 0.0293(16) Uani d 1
H H35A 0.316704 0.544733 0.189068 0.035 Uiso calc 1
H H35B 0.297115 0.430549 0.220461 0.035 Uiso calc 1
C C36 0.1388(8) 0.4807(6) 0.2461(5) 0.0269(15) Uani d 1
H H36A 0.097249 0.412608 0.271057 0.032 Uiso calc 1
H H36B 0.087629 0.477207 0.189392 0.032 Uiso calc 1
C C37 0.1237(7) 0.5672(5) 0.3023(4) 0.0182(12) Uani d 1
H H37 0.071405 0.608294 0.273400 0.022 Uiso calc 1
C C38 0.1083(6) 0.5557(5) 0.3897(4) 0.0168(11) Uani d 1
H H38 0.046831 0.590262 0.412035 0.020 Uiso calc 1
C C39 0.1144(7) 0.4632(5) 0.4365(5) 0.0212(13) Uani d 1
H H39A 0.027325 0.403418 0.420014 0.025 Uiso calc 1
H H39B 0.119777 0.480378 0.498155 0.025 Uiso calc 1
C C40 0.2352(7) 0.4290(5) 0.4208(5) 0.0211(12) Uani d 1
H H40A 0.205375 0.374343 0.373337 0.025 Uiso calc 1
H H40B 0.261794 0.397615 0.472109 0.025 Uiso calc 1
Br Br1 -0.00120(8) 0.11762(7) 0.32409(5) 0.03063(17) Uani d 1

loop_
_atom_site_aniso_label
_atom_site_aniso_U_11
_atom_site_aniso_U_22
_atom_site_aniso_U_33
_atom_site_aniso_U_12
_atom_site_aniso_U_13
_atom_site_aniso_U_23
Ir1 0.00950(12) 0.00964(12) 0.01628(12) 0.00284(8) 0.00113(8) -0.00128(8)
N1 0.007(2) 0.014(2) 0.019(2) 0.0033(17) 0.0035(17) -0.0014(18)
N2 0.013(2) 0.011(2) 0.015(2) 0.0007(18) 0.0004(18) -0.0028(17)
N3 0.036(4) 0.032(4) 0.020(3) 0.002(3) 0.002(3) 0.006(3)
N4 0.015(2) 0.015(2) 0.022(3) 0.0088(19) -0.0012(19) -0.0034(19)
N5 0.016(2) 0.015(2) 0.019(2) 0.0104(19) -0.0011(19) -0.0022(19)
N6 0.016(2) 0.014(2) 0.017(2) 0.0053(19) 0.0036(19) -0.0007(18)
C1 0.010(2) 0.013(2) 0.018(3) 0.003(2) 0.002(2) -0.001(2)
C2 0.012(3) 0.016(3) 0.020(3) 0.003(2) 0.001(2) 0.000(2)
C3 0.011(2) 0.015(3) 0.021(3) 0.002(2) 0.001(2) -0.001(2)
C4 0.017(3) 0.016(3) 0.017(3) 0.001(2) 0.001(2) 0.000(2)
C5 0.031(4) 0.023(3) 0.027(4) 0.000(3) -0.003(3) 0.005(3)
C6 0.032(4) 0.045(5) 0.030(4) -0.003(4) 0.001(3) 0.011(4)
C7 0.035(4) 0.049(5) 0.021(3) 0.000(4) 0.003(3) 0.005(3)
C8 0.033(4) 0.033(4) 0.019(3) 0.006(3) -0.001(3) -0.003(3)
C9 0.031(4) 0.036(4) 0.020(3) 0.003(3) 0.006(3) -0.006(3)
C10 0.042(5) 0.031(4) 0.036(4) -0.006(4) 0.009(4) -0.010(3)
C11 0.030(4) 0.046(5) 0.041(5) 0.011(4) 0.002(3) -0.017(4)
C12 0.045(5) 0.042(5) 0.035(4) 0.024(4) -0.006(4) -0.014(4)
C13 0.039(4) 0.029(4) 0.025(3) 0.017(3) -0.001(3) -0.008(3)
C14 0.049(5) 0.025(4) 0.022(3) 0.001(3) 0.001(3) 0.008(3)
C15 0.042(4) 0.021(3) 0.022(3) 0.001(3) 0.004(3) 0.001(3)
C16 0.025(3) 0.016(3) 0.020(3) 0.000(2) -0.002(2) 0.002(2)
C17 0.010(2) 0.010(2) 0.019(3) 0.0020(19) 0.0022(19) -0.003(2)
C18 0.019(3) 0.013(3) 0.040(4) 0.013(2) -0.005(3) -0.004(3)
C19 0.0163(18) 0.0160(18) 0.0261(19) 0.0127(15) 0.0007(15) -0.0010(15)
C20 0.010(2) 0.012(2) 0.023(3) 0.004(2) 0.003(2) -0.001(2)
C21 0.015(3) 0.015(3) 0.019(3) 0.003(2) 0.000(2) 0.002(2)
C22 0.021(3) 0.015(3) 0.020(3) 0.007(2) -0.001(2) -0.001(2)
C23 0.026(3) 0.015(3) 0.019(3) 0.007(2) 0.007(2) -0.002(2)
C24 0.014(3) 0.018(3) 0.024(3) 0.005(2) 0.002(2) 0.003(2)
C25 0.032(4) 0.017(3) 0.023(3) 0.010(3) 0.005(3) 0.001(2)
C26 0.026(3) 0.019(3) 0.028(3) 0.012(3) 0.004(3) 0.000(3)
C27 0.023(3) 0.018(3) 0.034(4) 0.008(3) 0.005(3) 0.003(3)
C28 0.034(4) 0.025(3) 0.034(4) 0.012(3) 0.013(3) 0.012(3)
C29 0.024(3) 0.030(4) 0.022(3) 0.006(3) 0.007(3) 0.003(3)
C30 0.012(3) 0.023(3) 0.018(3) 0.005(2) 0.000(2) 0.001(2)
C31 0.012(3) 0.018(3) 0.020(3) 0.004(2) 0.002(2) 0.000(2)
C32 0.015(3) 0.014(3) 0.015(3) 0.003(2) 0.002(2) 0.001(2)
C33 0.014(3) 0.016(3) 0.020(3) 0.008(2) 0.003(2) 0.001(2)
C34 0.021(3) 0.021(3) 0.018(3) 0.007(2) 0.009(2) -0.004(2)
C35 0.026(4) 0.030(4) 0.031(4) 0.010(3) 0.007(3) -0.013(3)
C36 0.028(4) 0.025(3) 0.024(3) 0.007(3) -0.004(3) -0.012(3)
C37 0.015(3) 0.016(3) 0.019(3) 0.002(2) -0.003(2) -0.005(2)
C38 0.010(2) 0.013(3) 0.024(3) 0.001(2) 0.003(2) -0.004(2)
C39 0.017(3) 0.015(3) 0.031(3) 0.003(2) 0.008(2) 0.004(2)
C40 0.022(3) 0.012(3) 0.031(3) 0.008(2) 0.007(3) 0.006(2)
Br1 0.0221(3) 0.0335(4) 0.0371(4) 0.0124(3) -0.0002(3) -0.0056(3)

loop_
_atom_type_symbol
_atom_type_description
_atom_type_scat_dispersion_real
_atom_type_scat_dispersion_imag
_atom_type_scat_source
C C 0.0033 0.0016 'International Tables Vol C Tables 4.2.6.8 and 6.1.1.4'
H H 0.0000 0.0000 'International Tables Vol C Tables 4.2.6.8 and 6.1.1.4'
N N 0.0061 0.0033 'International Tables Vol C Tables 4.2.6.8 and 6.1.1.4'
Br Br -0.2901 2.4595 'International Tables Vol C Tables 4.2.6.8 and 6.1.1.4'
Ir Ir -1.4442 7.9887 'International Tables Vol C Tables 4.2.6.8 and 6.1.1.4'

loop_
_geom_angle_atom_site_label_1
_geom_angle_atom_site_label_2
_geom_angle_atom_site_label_3
_geom_angle
C1 Ir1 C17 95.5(2)
C1 Ir1 C38 159.0(3)
C17 Ir1 C38 86.3(2)
C1 Ir1 C33 91.4(2)
C17 Ir1 C33 161.0(2)
C38 Ir1 C33 81.1(2)
C1 Ir1 C34 88.8(2)
C17 Ir1 C34 159.7(3)
C38 Ir1 C34 96.9(2)
C33 Ir1 C34 37.7(2)
C1 Ir1 C37 162.4(3)
C17 Ir1 C37 89.8(2)
C38 Ir1 C37 38.0(2)
C33 Ir1 C37 88.9(2)
C34 Ir1 C37 80.7(3)
C1 N1 C2 111.3(5)
C1 N1 C32 123.2(5)
C2 N1 C32 125.4(5)
C1 N2 C3 111.8(5)
C1 N2 C4 122.0(5)
C3 N2 C4 125.6(5)
C14 N3 C7 110.4(7)
C14 N3 C6 113.9(8)
C7 N3 C6 108.9(7)
C17 N4 C18 110.2(6)
C17 N4 C16 124.6(6)
C18 N4 C16 125.2(6)
C17 N5 C19 110.6(5)
C17 N5 C20 125.8(5)
C19 N5 C20 123.5(5)
C30 N6 C23 110.0(5)
C30 N6 C22 112.1(5)
C23 N6 C22 110.1(5)
N1 C1 N2 103.7(5)
N1 C1 Ir1 128.2(4)
N2 C1 Ir1 127.9(4)
C3 C2 N1 106.5(5)
C3 C2 H2 126.8
N1 C2 H2 126.8
C2 C3 N2 106.7(5)
C2 C3 H3 126.6
N2 C3 H3 126.6
N2 C4 C5 113.9(5)
N2 C4 H4A 108.8
C5 C4 H4A 108.8
N2 C4 H4AB 108.8
C5 C4 H4AB 108.8
H4A C4 H4AB 107.7
C4 C5 C6 109.5(6)
C4 C5 H5A 109.8
C6 C5 H5A 109.8
C4 C5 H5AB 109.8
C6 C5 H5AB 109.8
H5A C5 H5AB 108.2
N3 C6 C5 114.3(7)
N3 C6 H6A 108.7
C5 C6 H6A 108.7
N3 C6 H6AB 108.7
C5 C6 H6AB 108.7
H6A C6 H6AB 107.6
N3 C7 C8 112.9(7)
N3 C7 H7A 109.0
C8 C7 H7A 109.0
N3 C7 H7AB 109.0
C8 C7 H7AB 109.0
H7A C7 H7AB 107.8
C9 C8 C13 118.4(8)
C9 C8 C7 119.5(8)
C13 C8 C7 122.1(8)
C8 C9 C10 120.9(9)
C8 C9 H9 119.6
C10 C9 H9 119.6
C11 C10 C9 120.1(9)
C11 C10 H10 120.0
C9 C10 H10 120.0
C10 C11 C12 119.1(9)
C10 C11 H11 120.5
C12 C11 H11 120.5
C13 C12 C11 120.4(9)
C13 C12 H12 119.8
C11 C12 H12 119.8
C12 C13 C8 121.2(9)
C12 C13 H13 119.4
C8 C13 H13 119.4
N3 C14 C15 115.1(7)
N3 C14 H14A 108.5
C15 C14 H14A 108.5
N3 C14 H14B 108.5
C15 C14 H14B 108.5
H14A C14 H14B 107.5
C16 C15 C14 114.3(6)
C16 C15 H15A 108.7
C14 C15 H15A 108.7
C16 C15 H15B 108.7
C14 C15 H15B 108.7
H15A C15 H15B 107.6
N4 C16 C15 110.8(6)
N4 C16 H16A 109.5
C15 C16 H16A 109.5
N4 C16 H16B 109.5
C15 C16 H16B 109.5
H16A C16 H16B 108.1
N4 C17 N5 103.8(5)
N4 C17 Ir1 127.5(4)
N5 C17 Ir1 128.1(5)
C19 C18 N4 108.1(6)
C19 C18 H18 126.0
N4 C18 H18 126.0
C18 C19 N5 107.4(6)
C18 C19 H19 126.3
N5 C19 H19 126.3
N5 C20 C21 111.4(5)
N5 C20 H20A 109.3
C21 C20 H20A 109.3
N5 C20 H20B 109.3
C21 C20 H20B 109.3
H20A C20 H20B 108.0
C20 C21 C22 110.8(5)
C20 C21 H21A 109.5
C22 C21 H21A 109.5
C20 C21 H21B 109.5
C22 C21 H21B 109.5
H21A C21 H21B 108.1
N6 C22 C21 113.8(5)
N6 C22 H22A 108.8
C21 C22 H22A 108.8
N6 C22 H22B 108.8
C21 C22 H22B 108.8
H22A C22 H22B 107.7
N6 C23 C24 114.0(5)
N6 C23 H23A 108.7
C24 C23 H23A 108.7
N6 C23 H23B 108.7
C24 C23 H23B 108.7
H23A C23 H23B 107.6
C25 C24 C29 118.8(7)
C25 C24 C23 122.0(6)
C29 C24 C23 118.9(6)
C24 C25 C26 120.1(7)
C24 C25 H25 120.0
C26 C25 H25 120.0
C27 C26 C25 120.5(7)
C27 C26 H26 119.7
C25 C26 H26 119.7
C26 C27 C28 119.3(7)
C26 C27 H27 120.4
C28 C27 H27 120.4
C29 C28 C27 119.4(7)
C29 C28 H28 120.3
C27 C28 H28 120.3
C28 C29 C24 121.8(7)
C28 C29 H29 119.1
C24 C29 H29 119.1
N6 C30 C31 113.8(5)
N6 C30 H30A 108.8
C31 C30 H30A 108.8
N6 C30 H30B 108.8
C31 C30 H30B 108.8
H30A C30 H30B 107.7
C32 C31 C30 109.7(5)
C32 C31 H31A 109.7
C30 C31 H31A 109.7
C32 C31 H31B 109.7
C30 C31 H31B 109.7
H31A C31 H31B 108.2
N1 C32 C31 114.0(5)
N1 C32 H32A 108.8
C31 C32 H32A 108.8
N1 C32 H32B 108.8
C31 C32 H32B 108.8
H32A C32 H32B 107.7
C34 C33 C40 124.2(6)
C34 C33 Ir1 71.2(4)
C40 C33 Ir1 112.6(4)
C34 C33 H33 113.8
C40 C33 H33 113.8
Ir1 C33 H33 113.8
C33 C34 C35 125.0(6)
C33 C34 Ir1 71.1(4)
C35 C34 Ir1 109.0(5)
C33 C34 H34 114.4
C35 C34 H34 114.4
Ir1 C34 H34 114.4
C36 C35 C34 113.4(6)
C36 C35 H35A 108.9
C34 C35 H35A 108.9
C36 C35 H35B 108.9
C34 C35 H35B 108.9
H35A C35 H35B 107.7
C35 C36 C37 112.0(6)
C35 C36 H36A 109.2
C37 C36 H36A 109.2
C35 C36 H36B 109.2
C37 C36 H36B 109.2
H36A C36 H36B 107.9
C38 C37 C36 121.6(6)
C38 C37 Ir1 70.7(3)
C36 C37 Ir1 113.0(5)
C38 C37 H37 114.7
C36 C37 H37 114.7
Ir1 C37 H37 114.7
C37 C38 C39 124.5(6)
C37 C38 Ir1 71.3(4)
C39 C38 Ir1 109.7(4)
C37 C38 H38 114.4
C39 C38 H38 114.4
Ir1 C38 H38 114.4
C38 C39 C40 114.8(5)
C38 C39 H39A 108.6
C40 C39 H39A 108.6
C38 C39 H39B 108.6
C40 C39 H39B 108.6
H39A C39 H39B 107.5
C39 C40 C33 112.8(5)
C39 C40 H40A 109.0
C33 C40 H40A 109.0
C39 C40 H40B 109.0
C33 C40 H40B 109.0
H40A C40 H40B 107.8

loop_
_geom_bond_atom_site_label_1
_geom_bond_atom_site_label_2
_geom_bond_distance
Ir1 C1 2.049(6)
Ir1 C17 2.065(6)
Ir1 C38 2.174(6)
Ir1 C33 2.177(6)
Ir1 C34 2.178(6)
Ir1 C37 2.182(6)
N1 C1 1.360(8)
N1 C2 1.392(8)
N1 C32 1.468(8)
N2 C1 1.366(8)
N2 C3 1.377(8)
N2 C4 1.471(8)
N3 C14 1.447(13)
N3 C7 1.464(10)
N3 C6 1.464(12)
N4 C17 1.363(8)
N4 C18 1.393(8)
N4 C16 1.458(9)
N5 C17 1.365(8)
N5 C19 1.393(7)
N5 C20 1.462(8)
N6 C30 1.466(8)
N6 C23 1.472(8)
N6 C22 1.484(8)
C2 C3 1.353(9)
C2 H2 0.9500
C3 H3 0.9500
C4 C5 1.510(10)
C4 H4A 0.9900
C4 H4AB 0.9900
C5 C6 1.527(11)
C5 H5A 0.9900
C5 H5AB 0.9900
C6 H6A 0.9900
C6 H6AB 0.9900
C7 C8 1.506(12)
C7 H7A 0.9900
C7 H7AB 0.9900
C8 C9 1.376(12)
C8 C13 1.388(11)
C9 C10 1.396(12)
C9 H9 0.9500
C10 C11 1.376(15)
C10 H10 0.9500
C11 C12 1.391(15)
C11 H11 0.9500
C12 C13 1.368(13)
C12 H12 0.9500
C13 H13 0.9500
C14 C15 1.525(11)
C14 H14A 0.9900
C14 H14B 0.9900
C15 C16 1.514(10)
C15 H15A 0.9900
C15 H15B 0.9900
C16 H16A 0.9900
C16 H16B 0.9900
C18 C19 1.298(11)
C18 H18 0.9500
C19 H19 0.9500
C20 C21 1.529(8)
C20 H20A 0.9900
C20 H20B 0.9900
C21 C22 1.534(9)
C21 H21A 0.9900
C21 H21B 0.9900
C22 H22A 0.9900
C22 H22B 0.9900
C23 C24 1.516(9)
C23 H23A 0.9900
C23 H23B 0.9900
C24 C25 1.384(10)
C24 C29 1.392(10)
C25 C26 1.409(10)
C25 H25 0.9500
C26 C27 1.388(10)
C26 H26 0.9500
C27 C28 1.401(11)
C27 H27 0.9500
C28 C29 1.386(11)
C28 H28 0.9500
C29 H29 0.9500
C30 C31 1.527(9)
C30 H30A 0.9900
C30 H30B 0.9900
C31 C32 1.514(9)
C31 H31A 0.9900
C31 H31B 0.9900
C32 H32A 0.9900
C32 H32B 0.9900
C33 C34 1.407(9)
C33 C40 1.526(9)
C33 H33 1.0000
C34 C35 1.527(10)
C34 H34 1.0000
C35 C36 1.513(11)
C35 H35A 0.9900
C35 H35B 0.9900
C36 C37 1.519(10)
C36 H36A 0.9900
C36 H36B 0.9900
C37 C38 1.417(9)
C37 H37 1.0000
C38 C39 1.498(9)
C38 H38 1.0000
C39 C40 1.523(10)
C39 H39A 0.9900
C39 H39B 0.9900
C40 H40A 0.9900
C40 H40B 0.9900

loop_
_geom_hbond_atom_site_label_D
_geom_hbond_atom_site_label_H
_geom_hbond_atom_site_label_A
_geom_hbond_site_symmetry_A
_geom_hbond_distance_DH
_geom_hbond_distance_HA
_geom_hbond_distance_DA
_geom_hbond_angle_DHA
_geom_hbond_publ_flag
C2 H2 Br1 2_666 0.95 2.81 3.753(6) 173.3 yes
C18 H18 Br1 1_565 0.95 2.90 3.764(6) 152.0 yes
C20 H20B Br1 2_566 0.99 2.91 3.711(6) 138.3 yes
C22 H22B Br1 2_566 0.99 3.08 3.872(7) 137.4 yes
C31 H31B Br1 2_666 0.99 3.03 3.955(6) 155.2 yes

loop_
_geom_torsion_atom_site_label_1
_geom_torsion_atom_site_label_2
_geom_torsion_atom_site_label_3
_geom_torsion_atom_site_label_4
_geom_torsion
C2 N1 C1 N2 0.6(7)
C32 N1 C1 N2 -175.8(5)
C2 N1 C1 Ir1 175.3(5)
C32 N1 C1 Ir1 -1.1(9)
C3 N2 C1 N1 -0.7(7)
C4 N2 C1 N1 170.3(5)
C3 N2 C1 Ir1 -175.4(5)
C4 N2 C1 Ir1 -4.4(9)
C1 N1 C2 C3 -0.2(7)
C32 N1 C2 C3 176.0(6)
N1 C2 C3 N2 -0.2(7)
C1 N2 C3 C2 0.6(7)
C4 N2 C3 C2 -170.0(6)
C1 N2 C4 C5 146.6(7)
C3 N2 C4 C5 -43.7(9)
N2 C4 C5 C6 -174.3(7)
C14 N3 C6 C5 70.0(10)
C7 N3 C6 C5 -166.3(8)
C4 C5 C6 N3 55.0(11)
C14 N3 C7 C8 -67.6(10)
C6 N3 C7 C8 166.7(8)
N3 C7 C8 C9 -48.5(13)
N3 C7 C8 C13 132.8(9)
C13 C8 C9 C10 0.6(13)
C7 C8 C9 C10 -178.2(9)
C8 C9 C10 C11 -0.6(14)
C9 C10 C11 C12 0.6(14)
C10 C11 C12 C13 -0.5(14)
C11 C12 C13 C8 0.5(13)
C9 C8 C13 C12 -0.5(13)
C7 C8 C13 C12 178.2(9)
C7 N3 C14 C15 146.2(7)
C6 N3 C14 C15 -91.0(9)
N3 C14 C15 C16 -62.6(11)
C17 N4 C16 C15 -106.6(8)
C18 N4 C16 C15 70.4(9)
C14 C15 C16 N4 178.8(7)
C18 N4 C17 N5 0.4(7)
C16 N4 C17 N5 177.8(6)
C18 N4 C17 Ir1 172.4(4)
C16 N4 C17 Ir1 -10.1(9)
C19 N5 C17 N4 -0.2(7)
C20 N5 C17 N4 -177.8(5)
C19 N5 C17 Ir1 -172.1(4)
C20 N5 C17 Ir1 10.2(9)
C17 N4 C18 C19 -0.5(8)
C16 N4 C18 C19 -177.9(6)
N4 C18 C19 N5 0.4(8)
C17 N5 C19 C18 -0.2(8)
C20 N5 C19 C18 177.5(6)
C17 N5 C20 C21 99.7(7)
C19 N5 C20 C21 -77.6(7)
N5 C20 C21 C22 176.9(5)
C30 N6 C22 C21 95.8(6)
C23 N6 C22 C21 -141.4(6)
C20 C21 C22 N6 59.1(7)
C30 N6 C23 C24 -75.2(7)
C22 N6 C23 C24 160.8(5)
N6 C23 C24 C25 -26.9(9)
N6 C23 C24 C29 159.3(6)
C29 C24 C25 C26 0.9(11)
C23 C24 C25 C26 -173.0(7)
C24 C25 C26 C27 0.7(11)
C25 C26 C27 C28 -2.0(11)
C26 C27 C28 C29 1.9(12)
C27 C28 C29 C24 -0.4(12)
C25 C24 C29 C28 -1.0(11)
C23 C24 C29 C28 173.0(7)
C23 N6 C30 C31 172.1(5)
C22 N6 C30 C31 -65.1(7)
N6 C30 C31 C32 -57.7(7)
C1 N1 C32 C31 -145.3(6)
C2 N1 C32 C31 38.9(8)
C30 C31 C32 N1 167.4(5)
C40 C33 C34 C35 4.7(11)
Ir1 C33 C34 C35 -100.4(7)
C40 C33 C34 Ir1 105.1(6)
C33 C34 C35 C36 42.5(10)
Ir1 C34 C35 C36 -37.3(8)
C34 C35 C36 C37 35.7(10)
C35 C36 C37 C38 -97.1(8)
C35 C36 C37 Ir1 -16.3(8)
C36 C37 C38 C39 4.2(10)
Ir1 C37 C38 C39 -101.5(6)
C36 C37 C38 Ir1 105.7(6)
C37 C38 C39 C40 47.0(9)
Ir1 C38 C39 C40 -33.5(7)
C38 C39 C40 C33 28.7(9)
C34 C33 C40 C39 -91.4(8)
Ir1 C33 C40 C39 -9.4(7)

_cod_database_fobs_code 2021837
